data_1554162
loop_
_publ_author_name
'Wang, Tingting'
'Wang, Hongyan'
'Li, Guangwu'
'Li, Mengwei'
'Bo, Zhishan'
'Chen, Yulan'

_publ_section_title
;
 Thiophene-Fused 1,10-Phenanthroline and Its Conjugated Polymers
;
_journal_issue 11
_journal_name_full Macromolecules
_journal_page_first 4088
_journal_paper_doi 10.1021/acs.macromol.6b00236
_journal_volume 49
_journal_year 2016
_chemical_formula_moiety 'C24 H22 Br2 N2 S2'
_chemical_formula_sum 'C24 H22 Br2 N2 S2'
_chemical_formula_weight 562.37
_space_group_crystal_system monoclinic
_space_group_IT_number 14
_space_group_name_Hall '-P 2ybc'
_space_group_name_H-M_alt 'P 1 21/c 1'
_atom_sites_solution_hydrogens geom
_atom_sites_solution_primary direct
_audit_creation_date 2016-01-30
_audit_creation_method
;
  Olex2 1.2
  (compiled Apr 23 2013 17:59:47, GUI svn.r4466)
;
_cell_angle_alpha 90
_cell_angle_beta 96.663(3)
_cell_angle_gamma 90
_cell_formula_units_Z 4
_cell_length_a 6.25656(20)
_cell_length_b 20.1295(8)
_cell_length_c 17.8928(6)
_cell_measurement_reflns_used 4271
_cell_measurement_temperature 100.01(16)
_cell_measurement_theta_max 74.6120
_cell_measurement_theta_min 4.3660
_cell_volume 2238.22(14)
_computing_cell_refinement
;
CrysAlisPro, Agilent Technologies,
Version 1.171.37.35 (release 13-08-2014 CrysAlis171 .NET)
(compiled Aug 13 2014,18:06:01)
;
_computing_data_collection
;
CrysAlisPro, Agilent Technologies,
Version 1.171.37.35 (release 13-08-2014 CrysAlis171 .NET)
(compiled Aug 13 2014,18:06:01)
;
_computing_data_reduction
;
CrysAlisPro, Agilent Technologies,
Version 1.171.37.35 (release 13-08-2014 CrysAlis171 .NET)
(compiled Aug 13 2014,18:06:01)
;
_computing_molecular_graphics
;
O. V. Dolomanov, L. J. Bourhis, R. J. Gildea, J. A. K. Howard and H. Puschmann,
OLEX2: a complete structure solution, refinement and analysis program.
J. Appl. Cryst. (2009). 42, 339-341.
;
_computing_publication_material
;
O. V. Dolomanov, L. J. Bourhis, R. J. Gildea, J. A. K. Howard and H. Puschmann,
OLEX2: a complete structure solution, refinement and analysis program.
J. Appl. Cryst. (2009). 42, 339-341.
;
_computing_structure_refinement
;
SHELXL, G.M. Sheldrick, Acta Cryst.
(2008). A64, 112-122
;
_computing_structure_solution
;
SHELXS, G.M. Sheldrick, Acta Cryst.
(2008). A64, 112-122
;
_diffrn_ambient_environment N~2~
_diffrn_ambient_temperature 100.01(16)
_diffrn_detector 'CCD plate'
_diffrn_detector_area_resol_mean 10.3503
_diffrn_detector_type Atlas
_diffrn_measured_fraction_theta_full 0.9995
_diffrn_measured_fraction_theta_max 0.9707
_diffrn_measurement_details
;
#__ type_ start__ end____ width___ exp.time_
  1 omega  -35.00   19.00   1.0000    1.0000
omega____ theta____ kappa____ phi______ frames
    -      -40.7184   37.0000  120.0000 54

#__ type_ start__ end____ width___ exp.time_
  2 omega  -87.00   41.00   1.0000    1.0000
omega____ theta____ kappa____ phi______ frames
    -      -40.7184   19.0000 -120.0000 128

#__ type_ start__ end____ width___ exp.time_
  3 omega   58.00   98.00   1.0000    1.0000
omega____ theta____ kappa____ phi______ frames
    -       40.7184 -125.0000 -180.0000 40

#__ type_ start__ end____ width___ exp.time_
  4 omega   38.00  121.00   1.0000    2.0950
omega____ theta____ kappa____ phi______ frames
    -      108.8680 -125.0000  -90.0000 83

#__ type_ start__ end____ width___ exp.time_
  5 omega   43.00   89.00   1.0000    2.0950
omega____ theta____ kappa____ phi______ frames
    -      108.8680  -30.0000    0.0000 46

#__ type_ start__ end____ width___ exp.time_
  6 omega   58.00  109.00   1.0000    2.0950
omega____ theta____ kappa____ phi______ frames
    -      108.8680  -94.0000   60.0000 51

#__ type_ start__ end____ width___ exp.time_
  7 omega   45.00  111.00   1.0000    2.0950
omega____ theta____ kappa____ phi______ frames
    -      108.8680 -125.0000   30.0000 66

#__ type_ start__ end____ width___ exp.time_
  8 omega   38.00   74.00   1.0000    2.0950
omega____ theta____ kappa____ phi______ frames
    -      108.8680  -30.0000  120.0000 36

#__ type_ start__ end____ width___ exp.time_
  9 omega  108.00  159.00   1.0000    2.0950
omega____ theta____ kappa____ phi______ frames
    -      108.8680  125.0000  150.0000 51

#__ type_ start__ end____ width___ exp.time_
 10 omega   20.00  156.00   1.0000    2.0950
omega____ theta____ kappa____ phi______ frames
    -      108.8680    0.0000 -120.0000 136
;
_diffrn_measurement_device 'four-circle diffractometer'
_diffrn_measurement_device_type 'SuperNova, Dual, Cu at zero, Atlas'
_diffrn_measurement_method '\w scans'
_diffrn_orient_matrix_UB_11 -0.1006875000
_diffrn_orient_matrix_UB_12 -0.0632744000
_diffrn_orient_matrix_UB_13 -0.0376496000
_diffrn_orient_matrix_UB_21 -0.0204334000
_diffrn_orient_matrix_UB_22 0.0350793000
_diffrn_orient_matrix_UB_23 -0.0770516000
_diffrn_orient_matrix_UB_31 0.2254205000
_diffrn_orient_matrix_UB_32 -0.0251041000
_diffrn_orient_matrix_UB_33 -0.0127202000
_diffrn_radiation_monochromator mirror
_diffrn_radiation_probe x-ray
_diffrn_radiation_type 'Cu K\a'
_diffrn_radiation_wavelength 1.54184
_diffrn_reflns_av_R_equivalents 0.0352
_diffrn_reflns_av_unetI/netI 0.0441
_diffrn_reflns_Laue_measured_fraction_full 0.995
_diffrn_reflns_Laue_measured_fraction_max 0.999
_diffrn_reflns_limit_h_max 7
_diffrn_reflns_limit_h_min -4
_diffrn_reflns_limit_k_max 21
_diffrn_reflns_limit_k_min -24
_diffrn_reflns_limit_l_max 19
_diffrn_reflns_limit_l_min -21
_diffrn_reflns_number 8476
_diffrn_reflns_point_group_measured_fraction_full 0.995
_diffrn_reflns_point_group_measured_fraction_max 0.999
_diffrn_reflns_theta_full 67.684
_diffrn_reflns_theta_max 67.479
_diffrn_reflns_theta_min 3.317
_diffrn_source 'sealed X-ray tube'
_diffrn_source_type 'SuperNova (Cu) X-ray Source'
_exptl_absorpt_coefficient_mu 6.444
_exptl_absorpt_correction_T_max 1.00000
_exptl_absorpt_correction_T_min 0.58020
_exptl_absorpt_correction_type multi-scan
_exptl_absorpt_process_details
;
CrysAlisPro, Agilent Technologies,
Version 1.171.37.35 (release 13-08-2014 CrysAlis171 .NET)
(compiled Aug 13 2014,18:06:01)
Empirical absorption correction using spherical harmonics,
 implemented in SCALE3 ABSPACK scaling algorithm.
;
_exptl_crystal_density_diffrn 1.669
_exptl_crystal_description
;
;
_exptl_crystal_F_000 1128
_exptl_crystal_size_max 0.45
_exptl_crystal_size_mid 0.33
_exptl_crystal_size_min 0.25
_refine_diff_density_max 0.530
_refine_diff_density_min -0.462
_refine_diff_density_rms 0.095
_refine_ls_extinction_method none
_refine_ls_goodness_of_fit_ref 1.045
_refine_ls_hydrogen_treatment constr
_refine_ls_matrix_type full
_refine_ls_number_parameters 277
_refine_ls_number_reflns 4041
_refine_ls_number_restraints 0
_refine_ls_restrained_S_all 1.045
_refine_ls_R_factor_all 0.0431
_refine_ls_R_factor_gt 0.0344
_refine_ls_shift/su_max 0.001
_refine_ls_shift/su_mean 0.000
_refine_ls_structure_factor_coef Fsqd
_refine_ls_weighting_details 'w=1/[\s^2^(Fo^2^)+(0.0476P)^2^+0.3280P] where P=(Fo^2^+2Fc^2^)/3'
_refine_ls_weighting_scheme calc
_refine_ls_wR_factor_gt 0.0826
_refine_ls_wR_factor_ref 0.0904
_reflns_Friedel_coverage 0.000
_reflns_number_gt 3497
_reflns_number_total 4041
_reflns_threshold_expression 'I > 2\s(I)'
_cod_data_source_file ma6b00236_si_002.cif
_cod_data_source_block cyl-1
_cod_original_cell_volume 2238.23(13)
_cod_database_code 1554162
_chemical_oxdiff_formula 'N C H S Br'
_reflns_odcompleteness_completeness 99.95
_reflns_odcompleteness_iscentric 1
_reflns_odcompleteness_theta 67.29
_olex2_refinement_description
;
1. Fixed Uiso
 At 1.2 times of:
  All C(H) groups
 At 1.5 times of:
  All C(H,H,H) groups
2.a Aromatic/amide H refined with riding coordinates:
 C7(H7), C14(H14), C15(H15), C19(H19)
2.b Idealised Me refined as rotating group:
 C2(H2A,H2B,H2C), C23(H23A,H23B,H23C), C25(H25A,H25B,H25C), C27(H27A,H27B,
 H27C), C28(H28A,H28B,H28C), C29(H29A,H29B,H29C)
;
_shelx_estimated_absorpt_t_max 0.296
_shelx_estimated_absorpt_t_min 0.160
_shelx_space_group_comment
;
The symmetry employed for this shelxl refinement is uniquely defined
by the following loop, which should always be used as a source of
symmetry information in preference to the above space-group names.
They are only intended as comments.
;
_shelxl_version_number 2013-4

loop_
_space_group_symop_operation_xyz
'x, y, z'
'-x, y+1/2, -z+1/2'
'-x, -y, -z'
'x, -y-1/2, z-1/2'

loop_
_atom_site_label
_atom_site_type_symbol
_atom_site_fract_x
_atom_site_fract_y
_atom_site_fract_z
_atom_site_U_iso_or_equiv
_atom_site_adp_type
_atom_site_occupancy
_atom_site_site_symmetry_order
_atom_site_calc_flag
_atom_site_refinement_flags_posn
_atom_site_refinement_flags_adp
Br1 Br 0.40701(5) 0.63753(2) 0.13665(2) 0.02364(11) Uani 1 1 d . .
Br2 Br -1.40509(5) 0.22828(2) 0.03699(2) 0.02712(11) Uani 1 1 d . .
S3 S -0.99697(12) 0.31514(4) 0.03932(4) 0.01977(17) Uani 1 1 d . .
S4 S 0.02140(12) 0.54156(4) 0.09428(4) 0.01969(17) Uani 1 1 d . .
N1 N -0.6992(4) 0.39333(13) 0.26240(14) 0.0177(5) Uani 1 1 d . .
C2 C -0.7763(6) 0.35241(18) 0.39794(18) 0.0249(7) Uani 1 1 d . .
H2A H -0.6265 0.3414 0.3921 0.037 Uiso 1 1 calc R U
H2B H -0.8142 0.3335 0.4451 0.037 Uiso 1 1 calc R U
H2C H -0.7932 0.4008 0.3989 0.037 Uiso 1 1 calc R U
N3 N -0.3839(4) 0.48913(13) 0.27702(14) 0.0183(5) Uani 1 1 d . .
C4 C -0.3240(5) 0.47344(15) 0.14542(17) 0.0174(6) Uani 1 1 d . .
C5 C -0.4340(5) 0.45989(15) 0.20834(17) 0.0178(6) Uani 1 1 d . .
C6 C -0.0837(5) 0.54406(15) 0.23082(17) 0.0177(6) Uani 1 1 d . .
C7 C -0.5712(5) 0.40605(16) 0.06407(17) 0.0193(6) Uani 1 1 d . .
H7 H -0.6200 0.3892 0.0155 0.023 Uiso 1 1 calc R U
C8 C -1.1839(5) 0.27729(16) 0.08930(19) 0.0205(6) Uani 1 1 d . .
C9 C -0.1444(5) 0.51617(15) 0.16001(17) 0.0168(6) Uani 1 1 d . .
C10 C -0.9632(5) 0.32887(15) 0.18511(17) 0.0178(6) Uani 1 1 d . .
C11 C -0.6124(5) 0.41357(15) 0.19933(16) 0.0160(6) Uani 1 1 d . .
C12 C 0.1729(5) 0.58842(16) 0.16229(18) 0.0204(6) Uani 1 1 d . .
C13 C -0.8622(5) 0.35154(15) 0.25700(17) 0.0165(6) Uani 1 1 d . .
C14 C -1.1481(5) 0.28787(16) 0.16460(18) 0.0202(6) Uani 1 1 d . .
H14 H -1.2356 0.2701 0.1997 0.024 Uiso 1 1 calc R U
C15 C -0.3957(5) 0.44624(15) 0.07370(17) 0.0190(6) Uani 1 1 d . .
H15 H -0.3202 0.4563 0.0320 0.023 Uiso 1 1 calc R U
C16 C -0.6826(5) 0.38901(15) 0.12669(17) 0.0180(6) Uani 1 1 d . .
C18 C -0.2200(5) 0.53026(15) 0.28871(17) 0.0169(6) Uani 1 1 d . .
C19 C 0.1038(5) 0.58572(16) 0.23089(18) 0.0200(6) Uani 1 1 d . .
H19 H 0.1705 0.6085 0.2740 0.024 Uiso 1 1 calc R U
C20 C -0.9252(5) 0.32349(16) 0.33146(17) 0.0185(6) Uani 1 1 d . .
C22 C -0.8647(5) 0.34766(16) 0.12186(17) 0.0178(6) Uani 1 1 d . .
C23 C -0.8935(6) 0.24762(17) 0.33102(19) 0.0243(7) Uani 1 1 d . .
H23A H -0.7453 0.2374 0.3222 0.036 Uiso 1 1 calc R U
H23B H -0.9935 0.2279 0.2909 0.036 Uiso 1 1 calc R U
H23C H -0.9215 0.2292 0.3797 0.036 Uiso 1 1 calc R U
C24 C -0.1864(5) 0.56415(17) 0.36564(17) 0.0208(6) Uani 1 1 d . .
C25 C -0.2106(6) 0.63964(17) 0.3543(2) 0.0303(8) Uani 1 1 d . .
H25A H -0.1013 0.6556 0.3236 0.045 Uiso 1 1 calc R U
H25B H -0.1918 0.6619 0.4033 0.045 Uiso 1 1 calc R U
H25C H -0.3542 0.6495 0.3287 0.045 Uiso 1 1 calc R U
C27 C -1.1584(5) 0.34094(17) 0.34249(18) 0.0241(7) Uani 1 1 d . .
H27A H -1.1942 0.3213 0.3896 0.036 Uiso 1 1 calc R U
H27B H -1.2558 0.3233 0.3003 0.036 Uiso 1 1 calc R U
H27C H -1.1741 0.3893 0.3446 0.036 Uiso 1 1 calc R U
C28 C 0.0372(5) 0.5484(2) 0.40662(19) 0.0313(8) Uani 1 1 d . .
H28A H 0.0483 0.5007 0.4170 0.047 Uiso 1 1 calc R U
H28B H 0.0583 0.5731 0.4541 0.047 Uiso 1 1 calc R U
H28C H 0.1477 0.5615 0.3749 0.047 Uiso 1 1 calc R U
C29 C -0.3550(5) 0.54059(19) 0.41517(19) 0.0281(7) Uani 1 1 d . .
H29A H -0.4991 0.5515 0.3908 0.042 Uiso 1 1 calc R U
H29B H -0.3312 0.5628 0.4642 0.042 Uiso 1 1 calc R U
H29C H -0.3427 0.4924 0.4223 0.042 Uiso 1 1 calc R U

loop_
_atom_site_aniso_label
_atom_site_aniso_U_11
_atom_site_aniso_U_22
_atom_site_aniso_U_33
_atom_site_aniso_U_23
_atom_site_aniso_U_13
_atom_site_aniso_U_12
Br1 0.02155(18) 0.02347(19) 0.02674(19) 0.00089(13) 0.00631(13) -0.00539(12)
Br2 0.02688(19) 0.0307(2) 0.02343(19) -0.00430(14) 0.00152(13) -0.01159(14)
S3 0.0228(4) 0.0220(4) 0.0144(3) -0.0015(3) 0.0017(3) -0.0048(3)
S4 0.0216(4) 0.0202(4) 0.0181(3) -0.0001(3) 0.0056(3) -0.0033(3)
N1 0.0210(12) 0.0165(13) 0.0157(12) 0.0014(10) 0.0026(10) 0.0005(10)
C2 0.0321(17) 0.0287(18) 0.0138(15) 0.0014(13) 0.0022(13) -0.0063(14)
N3 0.0211(13) 0.0173(13) 0.0167(13) 0.0004(10) 0.0037(10) 0.0004(10)
C4 0.0195(14) 0.0164(14) 0.0163(14) -0.0002(12) 0.0020(11) -0.0002(12)
C5 0.0190(14) 0.0169(15) 0.0175(15) 0.0022(12) 0.0018(11) -0.0007(12)
C6 0.0198(14) 0.0145(14) 0.0191(15) 0.0002(11) 0.0039(12) 0.0018(12)
C7 0.0232(15) 0.0204(15) 0.0143(14) 0.0001(12) 0.0018(11) -0.0010(12)
C8 0.0188(15) 0.0170(15) 0.0254(16) -0.0018(12) 0.0017(12) -0.0029(12)
C9 0.0182(14) 0.0151(14) 0.0175(14) 0.0035(11) 0.0042(11) 0.0014(11)
C10 0.0211(14) 0.0158(14) 0.0170(14) -0.0003(11) 0.0039(12) 0.0003(12)
C11 0.0208(14) 0.0143(14) 0.0127(13) 0.0005(11) 0.0007(11) 0.0019(12)
C12 0.0221(15) 0.0183(15) 0.0208(15) 0.0004(12) 0.0025(12) -0.0020(12)
C13 0.0218(14) 0.0126(14) 0.0156(14) 0.0013(11) 0.0037(11) 0.0012(12)
C14 0.0213(15) 0.0207(16) 0.0191(15) 0.0012(12) 0.0042(12) -0.0013(12)
C15 0.0229(15) 0.0176(15) 0.0173(14) 0.0012(12) 0.0060(12) 0.0006(12)
C16 0.0208(14) 0.0157(15) 0.0179(15) 0.0006(12) 0.0034(11) 0.0002(12)
C18 0.0168(14) 0.0152(14) 0.0185(15) 0.0010(12) 0.0016(11) 0.0015(11)
C19 0.0204(14) 0.0179(15) 0.0215(15) -0.0004(12) 0.0012(12) -0.0013(12)
C20 0.0233(15) 0.0171(15) 0.0158(14) 0.0010(12) 0.0052(12) -0.0011(12)
C22 0.0218(15) 0.0176(15) 0.0138(14) 0.0000(12) 0.0007(11) 0.0011(12)
C23 0.0342(17) 0.0185(16) 0.0211(16) 0.0041(13) 0.0077(13) -0.0006(14)
C24 0.0214(15) 0.0248(17) 0.0162(15) -0.0023(13) 0.0024(12) -0.0048(13)
C25 0.046(2) 0.0229(18) 0.0236(17) -0.0089(14) 0.0100(15) -0.0022(15)
C27 0.0245(16) 0.0262(17) 0.0221(16) 0.0025(13) 0.0052(13) 0.0039(13)
C28 0.0230(16) 0.048(2) 0.0218(16) -0.0025(16) -0.0009(13) -0.0018(16)
C29 0.0259(16) 0.039(2) 0.0199(16) -0.0058(15) 0.0055(13) -0.0097(15)

loop_
_atom_type_symbol
_atom_type_description
_atom_type_scat_dispersion_real
_atom_type_scat_dispersion_imag
_atom_type_scat_source
C C 0.0181 0.0091 'International Tables Vol C Tables 4.2.6.8 and 6.1.1.4'
H H 0.0000 0.0000 'International Tables Vol C Tables 4.2.6.8 and 6.1.1.4'
Br Br -0.6763 1.2805 'International Tables Vol C Tables 4.2.6.8 and 6.1.1.4'
N N 0.0311 0.0180 'International Tables Vol C Tables 4.2.6.8 and 6.1.1.4'
S S 0.3331 0.5567 'International Tables Vol C Tables 4.2.6.8 and 6.1.1.4'

loop_
_geom_angle_atom_site_label_1
_geom_angle_atom_site_label_2
_geom_angle_atom_site_label_3
_geom_angle
C8 S3 C22 90.60(15)
C12 S4 C9 90.31(15)
C13 N1 C11 120.5(3)
C18 N3 C5 120.5(3)
C5 C4 C9 114.9(3)
C5 C4 C15 120.9(3)
C9 C4 C15 124.2(3)
N3 C5 C4 123.5(3)
N3 C5 C11 118.1(3)
C4 C5 C11 118.4(3)
C9 C6 C18 116.9(3)
C9 C6 C19 111.7(3)
C19 C6 C18 131.3(3)
C15 C7 C16 120.3(3)
S3 C8 Br2 118.78(18)
C14 C8 Br2 127.6(2)
C14 C8 S3 113.6(2)
C4 C9 S4 125.4(2)
C6 C9 S4 112.1(2)
C6 C9 C4 122.5(3)
C14 C10 C13 132.0(3)
C22 C10 C13 116.6(3)
C22 C10 C14 111.5(3)
N1 C11 C5 118.3(3)
N1 C11 C16 122.9(3)
C16 C11 C5 118.8(3)
S4 C12 Br1 119.75(18)
C19 C12 Br1 126.0(2)
C19 C12 S4 114.2(2)
N1 C13 C10 121.6(3)
N1 C13 C20 116.4(3)
C10 C13 C20 121.8(3)
C8 C14 C10 112.3(3)
C7 C15 C4 120.7(3)
C11 C16 C7 120.6(3)
C22 C16 C7 124.1(3)
C22 C16 C11 115.3(3)
N3 C18 C6 121.4(3)
N3 C18 C24 116.6(3)
C6 C18 C24 122.0(3)
C12 C19 C6 111.7(3)
C2 C20 C13 109.7(3)
C2 C20 C23 108.2(3)
C13 C20 C23 108.2(2)
C27 C20 C2 108.3(3)
C27 C20 C13 111.7(3)
C27 C20 C23 110.6(3)
C10 C22 S3 112.0(2)
C10 C22 C16 122.6(3)
C16 C22 S3 125.4(2)
C18 C24 C25 108.7(3)
C18 C24 C28 111.1(3)
C18 C24 C29 110.6(3)
C28 C24 C25 109.7(3)
C29 C24 C25 108.6(3)
C29 C24 C28 108.1(3)

loop_
_geom_bond_atom_site_label_1
_geom_bond_atom_site_label_2
_geom_bond_distance
Br1 C12 1.868(3)
Br2 C8 1.861(3)
S3 C8 1.729(3)
S3 C22 1.735(3)
S4 C9 1.733(3)
S4 C12 1.732(3)
N1 C11 1.370(4)
N1 C13 1.317(4)
C2 C20 1.538(4)
N3 C5 1.366(4)
N3 C18 1.316(4)
C4 C5 1.413(4)
C4 C9 1.415(4)
C4 C15 1.419(4)
C5 C11 1.449(4)
C6 C9 1.397(4)
C6 C18 1.443(4)
C6 C19 1.442(4)
C7 C15 1.358(5)
C7 C16 1.429(4)
C8 C14 1.357(5)
C10 C13 1.440(4)
C10 C14 1.434(4)
C10 C22 1.402(4)
C11 C16 1.412(4)
C12 C19 1.349(4)
C13 C20 1.540(4)
C16 C22 1.405(4)
C18 C24 1.529(4)
C20 C23 1.540(4)
C20 C27 1.536(4)
C24 C25 1.538(5)
C24 C28 1.535(4)
C24 C29 1.530(4)
